data_4332025
loop_
_publ_author_name
'Vaqueiro, Paz'

_publ_section_title
;
 From One-Dimensional Chains to Three-Dimensional Networks:&#x00A0;
 Solvothermal Synthesis of Thiogallates in Ethylenediamine
;
_journal_issue 10
_journal_name_full 'Inorganic Chemistry'
_journal_page_first 4150
_journal_page_last 4156
_journal_paper_doi 10.1021/ic052043s
_journal_volume 45
_journal_year 2006
_chemical_compound_source
;
see paper
;
_chemical_formula_moiety 'C3 H12 Ga1 N3 Ni0.50 S2'
_chemical_formula_sum 'C3 H12 Ga N3 Ni0.5 S2'
_chemical_formula_weight 253.36
_space_group_IT_number 63
_symmetry_cell_setting orthorhombic
_symmetry_space_group_name_Hall '-C 2c 2'
_symmetry_space_group_name_H-M 'C m c m'
_atom_sites_solution_hydrogens geom
_atom_sites_solution_primary direct
_audit_creation_date 05-09-24
_audit_creation_method CRYSTALS_ver_12.51
_cell_angle_alpha 90
_cell_angle_beta 90
_cell_angle_gamma 90
_cell_formula_units_Z 8
_cell_length_a 9.4510(10)
_cell_length_b 15.1416(15)
_cell_length_c 12.2387(11)
_cell_measurement_reflns_used 0
_cell_measurement_temperature 100
_cell_measurement_theta_max 0
_cell_measurement_theta_min 0
_cell_volume 1751.4(3)
_computing_cell_refinement
; 
 Bruker X8 Apex 2 software 
;
_computing_data_collection
; 
 Bruker X8 Apex 2 software 
;
_computing_data_reduction
; 
 Bruker X8 Apex 2 software 
;
_computing_molecular_graphics 'CAMERON (Watkin et al., 1996)'
_computing_publication_material 'CRYSTALS (Betteridge et al., 2003)'
_computing_structure_refinement 'CRYSTALS (Betteridge et al., 2003)'
_computing_structure_solution 'SIR92 (Altomare et al., 1994)'
_diffrn_ambient_temperature 100
_diffrn_measured_fraction_theta_full 0.999
_diffrn_measured_fraction_theta_max 0.988
_diffrn_measurement_device_type
; 
Bruker X8 Apex 2
;
_diffrn_measurement_method \w/2\q
_diffrn_radiation_monochromator graphite
_diffrn_radiation_type 'Mo K\a'
_diffrn_radiation_wavelength 0.71073
_diffrn_reflns_av_R_equivalents 0.042
_diffrn_reflns_limit_h_max 13
_diffrn_reflns_limit_h_min -11
_diffrn_reflns_limit_k_max 21
_diffrn_reflns_limit_k_min -22
_diffrn_reflns_limit_l_max 17
_diffrn_reflns_limit_l_min -16
_diffrn_reflns_number 10577
_diffrn_reflns_theta_full 30.658
_diffrn_reflns_theta_max 31.284
_diffrn_reflns_theta_min 2.540
_diffrn_standards_decay_% 0.0
_diffrn_standards_interval_count 0
_diffrn_standards_interval_time 0
_diffrn_standards_number 0
_exptl_absorpt_coefficient_mu 4.591
_exptl_absorpt_correction_T_max 0.9551
_exptl_absorpt_correction_T_min 0.7838
_exptl_absorpt_correction_type multi-scan
_exptl_absorpt_process_details 'Bruker SADABS'
_exptl_crystal_colour violet
_exptl_crystal_density_diffrn 1.922
_exptl_crystal_description plate
_exptl_crystal_F_000 1024
_exptl_crystal_size_max 0.05
_exptl_crystal_size_mid 0.03
_exptl_crystal_size_min 0.01
_refine_diff_density_max 0.78
_refine_diff_density_min -0.48
_refine_ls_extinction_method None
_refine_ls_goodness_of_fit_ref 1.0726
_refine_ls_hydrogen_treatment noref
_refine_ls_matrix_type full
_refine_ls_number_parameters 46
_refine_ls_number_reflns 763
_refine_ls_number_restraints 5
_refine_ls_R_factor_all 0.0663
_refine_ls_R_factor_gt 0.0237
_refine_ls_shift/su_max 0.000284
_refine_ls_structure_factor_coef F
_refine_ls_weighting_details
;
 Method, part 1, Chebychev polynomial, (Watkin, 1994, Prince, 1982) 
 [weight] = 1.0/[A~0~*T~0~(x)+A~1~*T~1~(x) ... +A~n-1~]*T~n-1~(x)] 
 where A~i~ are the Chebychev coefficients listed below and x= Fcalc/Fmax 
 Method = Robust Weighting (Prince, 1982) 
 W = [weight] * [1-(deltaF/6*sigmaF)^2^]^2^ 
 A~i~ are: 
 0.606 -0.127 0.562E-01 
;
_refine_ls_weighting_scheme calc
_refine_ls_wR_factor_all 0.0586
_refine_ls_wR_factor_gt 0.0232
_refine_ls_wR_factor_ref 0.0232
_reflns_limit_h_max 13
_reflns_limit_h_min 0
_reflns_limit_k_max 22
_reflns_limit_k_min 0
_reflns_limit_l_max 17
_reflns_limit_l_min 0
_reflns_number_gt 763
_reflns_number_total 1552
_reflns_threshold_expression I>3.00u(I)
_oxford_diffrn_Wilson_B_factor 0.58
_oxford_diffrn_Wilson_scale 22.44
_oxford_refine_ls_scale 0.2346(4)
_oxford_structure_analysis_title 'Cmcm in Cmcm'
_cod_data_source_file ic052043ssup1.cif
_cod_data_source_block structure4
_cod_depositor_comments
;
The following automatic conversions were performed:

'_symmetry_cell_setting' value 'Orthorhombic' changed to
'orthorhombic' according to
/home/saulius/struct/CIF-dictionaries/cif_core.dic dictionary named
'cif_core.dic' version 2.4.2 from 2011-04-26.

Automatic conversion script
Id: cif_fix_values 1891 2012-01-12 08:04:46Z andrius 
;
_cod_original_sg_symbol_H-M 'C m c m '
_cod_original_formula_sum 'C3 H12 Ga1 N3 Ni0.50 S2'
_cod_database_code 4332025

loop_
_symmetry_equiv_pos_as_xyz
x,y,z
-x,-y,-z
x+1/2,y+1/2,z
-x+1/2,-y+1/2,-z
-x,y,z
x,-y,-z
-x+1/2,y+1/2,z
x+1/2,-y+1/2,-z
x,-y,z+1/2
-x,y,-z+1/2
x+1/2,-y+1/2,z+1/2
-x+1/2,y+1/2,-z+1/2
-x,-y,z+1/2
x,y,-z+1/2
-x+1/2,-y+1/2,z+1/2
x+1/2,y+1/2,-z+1/2

loop_
_atom_site_label
_atom_site_type_symbol
_atom_site_fract_x
_atom_site_fract_y
_atom_site_fract_z
_atom_site_U_iso_or_equiv
_atom_site_occupancy
_atom_site_adp_type
_atom_site_refinement_flags_posn
_atom_site_refinement_flags_adp
Ga1 Ga 0.0000 0.00644(4) 0.62410(4) 0.0094 1.0000 Uani S T
S1 S 0.0000 -0.10350(13) 0.7500 0.0128 1.0000 Uani S T
S2 S 0.0000 0.11965(11) 0.7500 0.0124 1.0000 Uani S T
S3 S 0.18190(10) 0.0000 0.5000 0.0151 1.0000 Uani S T
Ni1 Ni 0.0000 0.39109(6) 0.2500 0.0090 1.0000 Uani S T
N1 N 0.1459(4) 0.4980(3) 0.2500 0.0135(7) 1.0000 Uiso DS .
N2 N 0.0000 0.3814(3) 0.0760(3) 0.0152(8) 1.0000 Uiso DS .
N3 N 0.1623(5) 0.2954(3) 0.2267(4) 0.0112(11) 0.5000 Uiso D .
C1 C 0.0708(5) 0.5811(4) 0.2775(4) 0.0151(14) 0.5000 Uiso D .
C2 C 0.0476(6) 0.2915(4) 0.0472(5) 0.0158(13) 0.5000 Uiso D .
C3 C 0.1840(6) 0.2772(4) 0.1078(5) 0.0155(13) 0.5000 Uiso D .
H11 H 0.1274 0.6327 0.2500 0.0181 1.0000 Uiso S .
H12 H 0.0575 0.5849 0.3585 0.0181 0.5000 Uiso . .
H21 H 0.0639 0.2870 -0.0335 0.0191 0.5000 Uiso . .
H22 H -0.0241 0.2470 0.0701 0.0191 0.5000 Uiso . .
H31 H 0.2581 0.3180 0.0781 0.0188 0.5000 Uiso . .
H32 H 0.2155 0.2147 0.0977 0.0188 0.5000 Uiso . .
H13 H 0.2215 0.4867 0.3054 0.0162 0.5000 Uiso . .
H14 H 0.1897 0.5036 0.1759 0.0162 0.5000 Uiso . .
H23 H 0.0660 0.4263 0.0443 0.0184 0.5000 Uiso . .
H24 H -0.0976 0.3917 0.0472 0.0184 0.5000 Uiso . .
H33 H 0.2529 0.3180 0.2500 0.0139 1.0000 Uiso S .
H34 H 0.1351 0.2392 0.2645 0.0139 0.5000 Uiso . .

loop_
_atom_site_aniso_label
_atom_site_aniso_U_11
_atom_site_aniso_U_22
_atom_site_aniso_U_33
_atom_site_aniso_U_23
_atom_site_aniso_U_13
_atom_site_aniso_U_12
Ga1 0.00532(17) 0.0133(3) 0.00968(19) 0.0005(2) 0.0000 0.0000
S1 0.0131(7) 0.0136(7) 0.0116(8) 0.0000 0.0000 0.0000
S2 0.0098(7) 0.0136(8) 0.0138(8) 0.0000 0.0000 0.0000
S3 0.0047(4) 0.0298(6) 0.0109(4) 0.0005(6) 0.0000 0.0000
Ni1 0.0051(3) 0.0126(4) 0.0092(4) 0.0000 0.0000 0.0000

loop_
_atom_type_symbol
_atom_type_scat_dispersion_real
_atom_type_scat_dispersion_imag
_atom_type_scat_Cromer_Mann_a1
_atom_type_scat_Cromer_Mann_b1
_atom_type_scat_Cromer_Mann_a2
_atom_type_scat_Cromer_Mann_b2
_atom_type_scat_Cromer_Mann_a3
_atom_type_scat_Cromer_Mann_b3
_atom_type_scat_Cromer_Mann_a4
_atom_type_scat_Cromer_Mann_b4
_atom_type_scat_Cromer_Mann_c
_atom_type_scat_source
C 0.0033 0.0016 2.3100 20.8439 1.0200 10.2075 1.5886 0.5687 0.8650 51.6512 0.2156 'International Tables Vol C 4.2.6.8 and 6.1.1.4'
H 0.0000 0.0000 0.4930 10.5109 0.3229 26.1257 0.1402 3.1424 0.0408 57.7998 0.0030 'International Tables Vol C 4.2.6.8 and 6.1.1.4'
N 0.0061 0.0033 12.2126 0.0057 3.1322 9.8933 2.0125 28.9975 1.1663 0.5826 -11.5290 'International Tables Vol C 4.2.6.8 and 6.1.1.4'
S 0.1246 0.1234 6.9053 1.4679 5.2034 22.2151 1.4379 0.2536 1.5863 56.1720 0.8669 'International Tables Vol C 4.2.6.8 and 6.1.1.4'
Ni 0.3393 1.1124 12.8376 3.8785 7.2920 0.2565 4.4438 12.1763 2.3800 66.3421 1.0341 'International Tables Vol C 4.2.6.8 and 6.1.1.4'
Ga 0.2307 1.6083 15.2354 3.0669 6.7006 0.2412 4.3591 10.7805 2.9623 61.4135 1.7189 'International Tables Vol C 4.2.6.8 and 6.1.1.4'

loop_
_geom_angle_atom_site_label_1
_geom_angle_site_symmetry_1
_geom_angle_atom_site_label_2
_geom_angle_atom_site_label_3
_geom_angle_site_symmetry_3
_geom_angle
_geom_angle_publ_flag
S3 2_556 Ga1 S1 . 114.72(3) yes
S3 2_556 Ga1 S2 . 118.28(3) yes
S1 . Ga1 S2 . 95.26(4) yes
S3 2_556 Ga1 S3 . 96.96(4) yes
S1 . Ga1 S3 . 114.72(3) yes
S2 . Ga1 S3 . 118.28(3) yes
Ga1 . S1 Ga1 10_556 85.58(8) yes
Ga1 . S2 Ga1 10_556 83.90(7) yes
Ga1 . S3 Ga1 2_556 83.04(4) yes
N2 14_555 Ni1 N3 14_555 79.61(14) yes
N2 14_555 Ni1 N3 5_555 95.01(15) yes
N3 14_555 Ni1 N3 5_555 94.3(3) yes
N2 14_555 Ni1 N3 10_555 79.61(14) yes
N3 14_555 Ni1 N3 10_555 92.2(3) yes
N3 5_555 Ni1 N3 10_555 15.4(2) yes
N2 14_555 Ni1 N1 10_555 92.99(8) yes
N3 14_555 Ni1 N1 10_555 170.10(14) yes
N3 5_555 Ni1 N1 10_555 92.90(16) yes
N3 10_555 Ni1 N1 10_555 92.90(16) yes
N2 14_555 Ni1 N1 . 92.99(8) yes
N3 14_555 Ni1 N1 . 92.90(16) yes
N3 5_555 Ni1 N1 . 170.10(14) yes
N3 10_555 Ni1 N1 . 170.10(14) yes
N1 10_555 Ni1 N1 . 80.9(2) yes
N2 14_555 Ni1 N2 . 172.2(2) yes
N3 14_555 Ni1 N2 . 95.01(15) yes
N3 5_555 Ni1 N2 . 79.61(14) yes
N3 10_555 Ni1 N2 . 95.01(15) yes
N1 10_555 Ni1 N2 . 92.99(8) yes
N2 14_555 Ni1 N3 . 95.01(15) yes
N3 14_555 Ni1 N3 . 15.4(2) yes
N3 5_555 Ni1 N3 . 92.2(3) yes
N3 10_555 Ni1 N3 . 94.3(3) yes
N1 10_555 Ni1 N3 . 170.10(14) yes
N1 . Ni1 N2 . 92.99(8) yes
N1 . Ni1 N3 . 92.90(16) yes
N2 . Ni1 N3 . 79.61(14) yes
C1 14_555 N1 H14 14_555 109.371 no
C1 14_555 N1 H13 14_555 109.495 no
H14 14_555 N1 H13 14_555 109.511 no
C1 14_555 N1 Ni1 . 109.6(3) yes
H14 14_555 N1 Ni1 . 109.427 no
H13 14_555 N1 Ni1 . 109.430 no
H14 14_555 N1 C1 . 85.453 no
H13 14_555 N1 C1 . 129.885 no
Ni1 . N1 C1 . 109.6(3) yes
C1 14_555 N1 H13 . 129.885 no
H13 14_555 N1 H13 . 85.432 no
Ni1 . N1 H13 . 109.430 no
C1 . N1 H13 . 109.495 no
C1 14_555 N1 H14 . 85.453 no
H14 14_555 N1 H14 . 130.057 no
Ni1 . N1 H14 . 109.427 no
C1 . N1 H14 . 109.371 no
H13 . N1 H14 . 109.511 no
C2 5_555 N2 H23 5_555 110.119 no
C2 5_555 N2 H24 5_555 109.950 no
H23 5_555 N2 H24 5_555 109.427 no
C2 5_555 N2 Ni1 . 107.5(3) yes
H23 5_555 N2 Ni1 . 109.893 no
H24 5_555 N2 Ni1 . 109.915 no
H23 5_555 N2 C2 . 136.377 no
H24 5_555 N2 C2 . 77.204 no
Ni1 . N2 C2 . 107.5(3) yes
C2 5_555 N2 H23 . 136.376 no
H23 5_555 N2 H23 . 77.089 no
Ni1 . N2 H23 . 109.893 no
C2 . N2 H23 . 110.119 no
C2 5_555 N2 H24 . 77.204 no
H24 5_555 N2 H24 . 134.697 no
Ni1 . N2 H24 . 109.915 no
C2 . N2 H24 . 109.950 no
H23 . N2 H24 . 109.427 no
H34 14_555 N3 Ni1 . 115.028 no
H34 14_555 N3 C3 . 88.898 no
Ni1 . N3 C3 . 110.8(3) yes
H34 14_555 N3 H33 . 123.774 no
Ni1 . N3 H33 . 111.010 no
C3 . N3 H33 . 103.433 no
Ni1 . N3 H34 . 109.281 no
C3 . N3 H34 . 109.165 no
H33 . N3 H34 . 113.040 no
C1 10_555 C1 N1 . 109.0(3) yes
N1 . C1 C1 5_555 118.6(2) yes
C1 10_555 C1 H11 . 108.970 no
N1 . C1 H11 . 109.253 no
C1 5_555 C1 H11 . 122.117 no
C1 10_555 C1 H12 . 109.379 no
N1 . C1 H12 . 109.465 no
C1 5_555 C1 H12 . 82.768 no
H11 . C1 H12 . 110.717 no
N2 . C2 H22 5_555 129.706 no
N2 . C2 C3 . 106.1(4) yes
H22 5_555 C2 C3 . 86.600 no
N2 . C2 H21 . 110.170 no
H22 5_555 C2 H21 . 110.214 no
C3 . C2 H21 . 110.177 no
N2 . C2 H22 . 110.486 no
C3 . C2 H22 . 110.302 no
H21 . C2 H22 . 109.560 no
C2 . C3 N3 . 109.6(5) yes
C2 . C3 H31 . 109.369 no
N3 . C3 H31 . 109.508 no
C2 . C3 H32 . 109.386 no
N3 . C3 H32 . 109.613 no
H31 . C3 H32 . 109.324 no
C2 . H22 H22 5_555 47.140 no
C2 . H22 C2 5_555 59.762 no
H22 5_555 H22 C2 5_555 106.902 no
N1 . H13 H14 14_555 76.823 no
N1 . H14 H13 14_555 76.804 no
H24 5_555 H23 N2 . 72.376 no
H23 5_555 H24 N2 . 72.461 no
N3 . H34 H34 14_555 62.455 no
N3 14_555 H34 H34 14_555 96.911 no

loop_
_geom_bond_atom_site_label_1
_geom_bond_atom_site_label_2
_geom_bond_site_symmetry_2
_geom_bond_distance
_geom_bond_publ_flag
Ga1 S3 2_556 2.2960(8) yes
Ga1 S1 . 2.2683(17) yes
Ga1 S2 . 2.3049(15) yes
Ga1 S3 . 2.2960(8) yes
Ni1 N2 14_555 2.135(4) yes
Ni1 N3 14_555 2.129(5) yes
Ni1 N3 5_555 2.129(5) yes
Ni1 N3 10_555 2.129(5) yes
Ni1 N1 10_555 2.127(4) yes
Ni1 N1 . 2.127(4) yes
Ni1 N2 . 2.135(4) yes
Ni1 N3 . 2.129(5) yes
N1 C1 14_555 1.483(6) yes
N1 H14 14_555 1.000 no
N1 H13 14_555 1.000 no
N1 C1 . 1.483(6) yes
N1 H13 . 1.000 no
N1 H14 . 1.000 no
N2 C2 5_555 1.476(6) yes
N2 H23 5_555 1.000 no
N2 H24 5_555 1.000 no
N2 C2 . 1.476(6) yes
N2 H23 . 1.000 no
N2 H24 . 1.000 no
N3 H34 14_555 0.896 no
N3 C3 . 1.495(6) yes
N3 H33 . 0.965 no
N3 H34 . 1.003 no
C1 C1 10_555 1.498(8) yes
C1 C1 5_555 1.339(9) yes
C1 H11 . 1.005 no
C1 H12 . 1.002 no
C2 H22 5_555 0.764 no
C2 C3 . 1.502(7) yes
C2 H21 . 1.002 no
C2 H22 . 0.997 no
C3 H31 . 1.002 no
C3 H32 . 1.000 no
H22 H22 5_555 0.456 no
H13 H14 14_555 0.456 no
H23 H24 5_555 0.604 no
H34 H34 14_555 0.356 no
